data_7707369
loop_
_publ_author_name
'Oyama, Dai'
'Kanno, Takatoshi'
'Takase, Tsugiko'

_publ_section_title
;
 Hydroquinone/quinone electro- and photochemical interconversion in
 isolable polypyridylruthenium(II) complexes.
;
_journal_issue 22
_journal_name_full 'Dalton transactions (Cambridge, England : 2003)'
_journal_page_first 7759
_journal_page_last 7767
_journal_paper_doi 10.1039/d1dt00678a
_journal_volume 50
_journal_year 2021
_chemical_formula_moiety 'C33 H26 N6 O2 Ru, 0.5(H2 O), 2(F6 P), 0.25(O), 0.25(C H4 O)'
_chemical_formula_sum 'C33.25 H28 F12 N6 O3 P2 Ru'
_chemical_formula_weight 950.62
_space_group_crystal_system monoclinic
_space_group_IT_number 15
_space_group_name_Hall '-C 2yc'
_space_group_name_H-M_alt 'C 1 2/c 1'
_atom_sites_solution_hydrogens mixed
_atom_sites_solution_primary dual
_audit_creation_date 2021-01-19
_audit_creation_method
;
Olex2 1.3
(compiled 2020.11.12 svn.r5f609507 for OlexSys, GUI svn.r6226)
;
_audit_update_record
;
2021-01-29 deposited with the CCDC.	2021-05-11 downloaded from the CCDC.
;
_cell_angle_alpha 90
_cell_angle_beta 92.6880(10)
_cell_angle_gamma 90
_cell_formula_units_Z 8
_cell_length_a 12.4452(2)
_cell_length_b 12.9054(2)
_cell_length_c 49.4032(7)
_cell_measurement_reflns_used 29325
_cell_measurement_temperature 293.15
_cell_measurement_theta_max 30.6260
_cell_measurement_theta_min 2.2630
_cell_volume 7925.9(2)
_computing_cell_refinement 'CrysAlisPro 1.171.40.74a (Rigaku OD, 2020)'
_computing_data_collection 'CrysAlisPro 1.171.40.74a (Rigaku OD, 2020)'
_computing_data_reduction 'CrysAlisPro 1.171.40.74a (Rigaku OD, 2020)'
_computing_molecular_graphics 'Olex2 1.3 (Dolomanov et al., 2009)'
_computing_publication_material 'Olex2 1.3 (Dolomanov et al., 2009)'
_computing_structure_refinement 'SHELXL 2018/3 (Sheldrick, 2015)'
_computing_structure_solution 'SHELXT  (Sheldrick, 2015)'
_diffrn_ambient_temperature 293.15
_diffrn_detector 'Rigaku Mercury area detector'
_diffrn_detector_area_resol_mean 7.1429
_diffrn_detector_type 'Rigaku Saturn724+ area detector'
_diffrn_measured_fraction_theta_full 1.000
_diffrn_measured_fraction_theta_max 0.936
_diffrn_measurement_details
;
List of Runs (angles in degrees, time in seconds):

  # Type    Start    End  Width  t~exp~   \w     \q     \k     \f   Frames
#--------------------------------------------------------------------------
  1  \w   -115.00  65.00   0.50   28.00    --  -25.00  45.00   0.00  360
  2  \w   -115.00  65.00   0.50   28.00    --  -25.00  45.00  90.00  360
  3  \w   -115.00  65.00   0.50   28.00    --  -25.00  45.00 180.00  360
;
_diffrn_measurement_device 'four-circle diffractometer'
_diffrn_measurement_device_type 'Rigaku Saturn724+ (4x4 bin mode)'
_diffrn_measurement_method '\w scans'
_diffrn_orient_matrix_type 'CrysAlisPro convention (1999,Acta A55,543-557)'
_diffrn_orient_matrix_UB_11 0.0321609000
_diffrn_orient_matrix_UB_12 0.0246586000
_diffrn_orient_matrix_UB_13 -0.0095766000
_diffrn_orient_matrix_UB_21 0.0334309000
_diffrn_orient_matrix_UB_22 0.0205679000
_diffrn_orient_matrix_UB_23 0.0107197000
_diffrn_orient_matrix_UB_31 0.0331836000
_diffrn_orient_matrix_UB_32 -0.0446097000
_diffrn_orient_matrix_UB_33 -0.0003495000
_diffrn_radiation_monochromator 'multi-layer mirror optics'
_diffrn_radiation_probe x-ray
_diffrn_radiation_type 'Mo K\a'
_diffrn_radiation_wavelength 0.71073
_diffrn_reflns_av_R_equivalents 0.0477
_diffrn_reflns_av_unetI/netI 0.0396
_diffrn_reflns_Laue_measured_fraction_full 1.000
_diffrn_reflns_Laue_measured_fraction_max 0.936
_diffrn_reflns_limit_h_max 16
_diffrn_reflns_limit_h_min -16
_diffrn_reflns_limit_k_max 18
_diffrn_reflns_limit_k_min -16
_diffrn_reflns_limit_l_max 70
_diffrn_reflns_limit_l_min -70
_diffrn_reflns_number 45972
_diffrn_reflns_point_group_measured_fraction_full 1.000
_diffrn_reflns_point_group_measured_fraction_max 0.936
_diffrn_reflns_theta_full 25.242
_diffrn_reflns_theta_max 30.544
_diffrn_reflns_theta_min 2.275
_diffrn_source 'rotating anode X-ray generator'
_diffrn_source_type micromax007
_exptl_absorpt_coefficient_mu 0.575
_exptl_absorpt_correction_T_max 1.00000
_exptl_absorpt_correction_T_min 0.82636
_exptl_absorpt_correction_type multi-scan
_exptl_absorpt_process_details
;
CrysAlisPro 1.171.40.74a (Rigaku Oxford Diffraction, 2020)
Empirical absorption correction using spherical harmonics,
 implemented in SCALE3 ABSPACK scaling algorithm.
;
_exptl_crystal_colour Orange
_exptl_crystal_colour_primary orange
_exptl_crystal_density_diffrn 1.593
_exptl_crystal_description block
_exptl_crystal_F_000 3804
_exptl_crystal_recrystallization_method 'Re-crystallisation from solvent: methanol, acetonitrile'
_exptl_crystal_size_max 0.150
_exptl_crystal_size_mid 0.120
_exptl_crystal_size_min 0.100
_refine_diff_density_max 0.812
_refine_diff_density_min -1.429
_refine_diff_density_rms 0.110
_refine_ls_extinction_method none
_refine_ls_goodness_of_fit_ref 1.276
_refine_ls_hydrogen_treatment constr
_refine_ls_matrix_type full
_refine_ls_number_parameters 640
_refine_ls_number_reflns 11354
_refine_ls_number_restraints 616
_refine_ls_restrained_S_all 1.271
_refine_ls_R_factor_all 0.1058
_refine_ls_R_factor_gt 0.0876
_refine_ls_shift/su_max 0.001
_refine_ls_shift/su_mean 0.000
_refine_ls_structure_factor_coef Fsqd
_refine_ls_weighting_details 'w=1/[\s^2^(Fo^2^)+(0.0592P)^2^+40.1573P] where P=(Fo^2^+2Fc^2^)/3'
_refine_ls_weighting_scheme calc
_refine_ls_wR_factor_gt 0.1944
_refine_ls_wR_factor_ref 0.2020
_reflns_Friedel_coverage 0.000
_reflns_number_gt 9368
_reflns_number_total 11354
_reflns_threshold_expression 'I > 2\s(I)'
_cod_data_source_file d1dt00678a2.cif
_cod_data_source_block sampler3
_cod_depositor_comments
;
The following automatic conversions were performed:

data item '_exptl_crystal_colour_primary' value 'Orange' was changed
to 'orange' in accordance with the
/home/data/users/saulius/crontab/automatic-downloads/rss-feeds/RSC/lib/dictionaries/cif_core.dic
dictionary named 'cif_core.dic' version 2.4.2 last updated on
2011-04-26.

Automatic conversion script
Id: cif_fix_values 7556 2019-12-06 15:28:31Z antanas 

 Adding full bibliography for 7707368--7707369.cif.
;
_cod_database_code 7707369
_shelx_shelxl_version_number 2018/3
_chemical_oxdiff_formula 'C H N O Ru'
_shelx_space_group_comment
;
The symmetry employed for this shelxl refinement is uniquely defined
by the following loop, which should always be used as a source of
symmetry information in preference to the above space-group names.
They are only intended as comments.
;
_reflns_odcompleteness_completeness 99.96
_reflns_odcompleteness_iscentric 1
_reflns_odcompleteness_theta 26.32
_olex2_refinement_description
;
1. Fixed Uiso
 At 1.2 times of:
  All C(H) groups
 At 1.5 times of:
  All C(H,H,H) groups, All O(H) groups, All O(H,H) groups
2. Restrained distances
 P2-F10 \\sim P2-F8A
 with sigma of 0.02
 P1-F4 \\sim P1-F5A
 with sigma of 0.02
 P2-F7 \\sim P2-F10A
 with sigma of 0.02
 P1-F1 \\sim P1-F3A
 with sigma of 0.02
 P2-F9 \\sim P2-F7A
 with sigma of 0.02
 P1-F6 \\sim P1-F1A
 with sigma of 0.02
 P2-F8 \\sim P2-F9A
 with sigma of 0.02
 P1-F3 \\sim P1-F6A
 with sigma of 0.02
 P1-F2 \\sim P1-F4A
 with sigma of 0.02
 P1-F5 \\sim P1-F2A
 with sigma of 0.02
3. Uiso/Uaniso restraints and constraints
P2 \\sim F10 \\sim F7 \\sim F11 \\sim F9 \\sim F8 \\sim F12 \\sim F9A \\sim F7A
\\sim F10A \\sim F8A: within 2A with sigma of 0.04 and sigma for terminal atoms
of 0.08 within 2A
F12A \\sim P2 \\sim F10 \\sim F7 \\sim F11 \\sim F9 \\sim F8 \\sim F12 \\sim
F10A \\sim F8A \\sim F7A \\sim F9A \\sim F11A: within 2A with sigma of 0.04 and
sigma for terminal atoms of 0.08 within 2A
F5A \\sim P1 \\sim F2A \\sim F3A \\sim F6A \\sim F4A \\sim F1A \\sim F3 \\sim
F5 \\sim F1 \\sim F2 \\sim F6 \\sim F4: within 2A with sigma of 0.04 and sigma
for terminal atoms of 0.08 within 2A
4. Rigid body (RIGU) restrains
 F6A, P1, F3, F5A, F4, F2A, F3A, F5, F6, F4A, F2, F1, F1A
 with sigma for 1-2 distances of 0.004 and sigma for 1-3 distances of 0.004
 F7, P2, F10, F8A, F9A, F7A, F12A, F11, F11A, F8, F10A, F12, F9
 with sigma for 1-2 distances of 0.004 and sigma for 1-3 distances of 0.004
5. Others
 Fixed Sof: O5(0.5) H5A(0.5) H5B(0.5) F10(0.5) F7(0.5) F11(0.5) F9(0.5)
 F8(0.5) F12(0.5) F10A(0.5) F8A(0.5) F7A(0.5) F9A(0.5) F12A(0.5) F11A(0.5)
 O4(0.25) F6(0.5) F4(0.5) F1(0.5) F5(0.5) F3(0.5) F2(0.5) F6A(0.5) F4A(0.5)
 F2A(0.5) F5A(0.5) F3A(0.5) F1A(0.5) O3(0.25) H3A(0.25) C34(0.25) H34A(0.25)
 H34B(0.25) H34C(0.25)
6.a Free rotating group:
 O5(H5A,H5B)
6.b Aromatic/amide H refined with riding coordinates:
 C25(H25), C12(H12), C14(H14), C31(H31), C17(H17), C20(H20), C5(H5), C18(H18),
 C22(H22), C10(H10), C24(H24), C19(H19), C23(H23), C9(H9), C4(H4), C29(H29),
 C2(H2A), C3(H3), C7(H7), C8(H8), C28(H28)
6.c Tetrahedral OH refined with riding coordinates:
 O3(H3A)
6.d Idealised Me refined with riding coordinates:
 C34(H34A,H34B,H34C)
6.e Idealised Me refined as rotating group:
 C33(H33A,H33B,H33C)
6.f Idealised tetrahedral OH refined as rotating group:
 O2(H2), O1(H1)
;
_olex2_submission_special_instructions 'No special instructions were received'
_oxdiff_exptl_absorpt_empirical_details
;
Empirical correction (ABSPACK) includes:
- Absorption correction using spherical harmonics
- Frame scaling
;
_oxdiff_exptl_absorpt_empirical_full_max 1.269
_oxdiff_exptl_absorpt_empirical_full_min 0.843

loop_
_space_group_symop_operation_xyz
'x, y, z'
'-x, y, -z+1/2'
'x+1/2, y+1/2, z'
'-x+1/2, y+1/2, -z+1/2'
'-x, -y, -z'
'x, -y, z-1/2'
'-x+1/2, -y+1/2, -z'
'x+1/2, -y+1/2, z-1/2'

loop_
_atom_site_label
_atom_site_type_symbol
_atom_site_fract_x
_atom_site_fract_y
_atom_site_fract_z
_atom_site_U_iso_or_equiv
_atom_site_adp_type
_atom_site_occupancy
_atom_site_site_symmetry_order
_atom_site_calc_flag
_atom_site_refinement_flags_posn
_atom_site_refinement_flags_adp
_atom_site_refinement_flags_occupancy
_atom_site_disorder_assembly
_atom_site_disorder_group
Ru1 Ru 0.44702(3) 0.47455(3) 0.59579(2) 0.03468(12) Uani 1 1 d . . . . .
N5 N 0.3231(3) 0.3981(3) 0.61462(8) 0.0367(8) Uani 1 1 d . . . . .
N4 N 0.5976(3) 0.5401(3) 0.59115(8) 0.0389(9) Uani 1 1 d . . . . .
N2 N 0.3829(3) 0.4914(3) 0.55636(8) 0.0408(9) Uani 1 1 d . . . . .
N1 N 0.4974(3) 0.3399(3) 0.57860(8) 0.0392(9) Uani 1 1 d . . . . .
N3 N 0.5129(3) 0.4528(3) 0.63240(7) 0.0329(8) Uani 1 1 d . . . . .
N6 N 0.3931(3) 0.6135(3) 0.60960(8) 0.0414(9) Uani 1 1 d . . . . .
O2 O 0.6520(4) 0.2643(4) 0.77139(9) 0.0711(13) Uani 1 1 d . . . . .
H2 H 0.610117 0.224516 0.763415 0.107 Uiso 1 1 calc R U . . .
C16 C 0.6630(4) 0.5349(4) 0.61401(10) 0.0394(10) Uani 1 1 d . . . . .
O1 O 0.7033(6) 0.6159(4) 0.70945(10) 0.097(2) Uani 1 1 d . . . . .
H1 H 0.747518 0.654661 0.716954 0.146 Uiso 1 1 calc R U . . .
C21 C 0.3476(4) 0.3727(4) 0.64113(9) 0.0365(9) Uani 1 1 d . . . . .
C15 C 0.4543(4) 0.4089(4) 0.65153(9) 0.0355(9) Uani 1 1 d . . . . .
C26 C 0.6410(4) 0.4433(5) 0.71322(10) 0.0458(12) Uani 1 1 d . . . . .
C11 C 0.6129(4) 0.4906(4) 0.63789(9) 0.0370(10) Uani 1 1 d . . . . .
C13 C 0.5965(4) 0.4461(4) 0.68475(10) 0.0426(11) Uani 1 1 d . . . . .
C25 C 0.2264(4) 0.3696(4) 0.60402(11) 0.0446(11) Uani 1 1 d . . . . .
H25 H 0.208374 0.386330 0.586072 0.054 Uiso 1 1 calc R U . . .
C12 C 0.6565(4) 0.4881(4) 0.66415(10) 0.0422(11) Uani 1 1 d . . . . .
H12 H 0.725200 0.513991 0.668081 0.051 Uiso 1 1 calc R U . . .
C14 C 0.4948(4) 0.4052(4) 0.67819(10) 0.0423(11) Uani 1 1 d . . . . .
H14 H 0.454403 0.375712 0.691564 0.051 Uiso 1 1 calc R U . . .
C6 C 0.4021(5) 0.4105(5) 0.53950(11) 0.0537(14) Uani 1 1 d . . . . .
C31 C 0.6260(5) 0.3560(5) 0.72879(11) 0.0531(13) Uani 1 1 d . . . . .
H31 H 0.589148 0.299470 0.721260 0.064 Uiso 1 1 calc R U . . .
C17 C 0.7690(4) 0.5678(5) 0.61436(12) 0.0508(12) Uani 1 1 d . . . . .
H17 H 0.812790 0.562585 0.630071 0.061 Uiso 1 1 calc R U . . .
C20 C 0.6371(5) 0.5816(5) 0.56889(10) 0.0509(13) Uani 1 1 d . . . . .
H20 H 0.592570 0.586146 0.553290 0.061 Uiso 1 1 calc R U . . .
C5 C 0.5568(4) 0.2674(4) 0.59110(13) 0.0511(13) Uani 1 1 d . . . . .
H5 H 0.579276 0.277919 0.609111 0.061 Uiso 1 1 calc R U . . .
C18 C 0.8085(5) 0.6085(5) 0.59094(13) 0.0611(16) Uani 1 1 d . . . . .
H18 H 0.879892 0.629416 0.590528 0.073 Uiso 1 1 calc R U . . .
C22 C 0.2772(4) 0.3179(4) 0.65629(11) 0.0481(12) Uani 1 1 d . . . . .
H22 H 0.296189 0.300292 0.674134 0.058 Uiso 1 1 calc R U . . .
C1 C 0.4673(5) 0.3264(5) 0.55203(11) 0.0519(13) Uani 1 1 d . . . . .
C10 C 0.3287(5) 0.5726(5) 0.54622(11) 0.0562(14) Uani 1 1 d . . . . .
H10 H 0.316276 0.628679 0.557498 0.067 Uiso 1 1 calc R U . . .
C30 C 0.6655(5) 0.3517(5) 0.75574(11) 0.0556(14) Uani 1 1 d . . . . .
C24 C 0.1527(4) 0.3165(5) 0.61866(12) 0.0529(13) Uani 1 1 d . . . . .
H24 H 0.085869 0.299397 0.610688 0.064 Uiso 1 1 calc R U . . .
C19 C 0.7404(5) 0.6177(5) 0.56811(12) 0.0570(15) Uani 1 1 d . . . . .
H19 H 0.764499 0.648098 0.552430 0.068 Uiso 1 1 calc R U . . .
C23 C 0.1777(5) 0.2891(5) 0.64485(12) 0.0546(14) Uani 1 1 d . . . . .
H23 H 0.129199 0.251902 0.654823 0.065 Uiso 1 1 calc R U . . .
C32 C 0.3689(5) 0.6919(5) 0.61775(13) 0.0558(14) Uani 1 1 d . . . . .
C9 C 0.2900(6) 0.5767(7) 0.51949(13) 0.075(2) Uani 1 1 d . . . . .
H9 H 0.252135 0.634505 0.513097 0.090 Uiso 1 1 calc R U . . .
C4 C 0.5866(5) 0.1770(5) 0.57851(15) 0.0638(16) Uani 1 1 d . . . . .
H4 H 0.626973 0.127300 0.588051 0.077 Uiso 1 1 calc R U . . .
C29 C 0.7185(6) 0.4366(7) 0.76686(13) 0.074(2) Uani 1 1 d . . . . .
H29 H 0.744276 0.434854 0.784830 0.089 Uiso 1 1 calc R U . . .
O5 O 0.4900(13) 0.1308(8) 0.7562(3) 0.086(4) Uiso 0.5 1 d G . P A -1
H5A H 0.458575 0.134644 0.740601 0.128 Uiso 0.5 1 d G U P A -1
H5B H 0.496416 0.066319 0.759268 0.128 Uiso 0.5 1 d G U P A -1
C2 C 0.4964(6) 0.2361(6) 0.53865(14) 0.0691(18) Uani 1 1 d . . . . .
H2A H 0.475040 0.226457 0.520532 0.083 Uiso 1 1 calc R U . . .
C3 C 0.5565(6) 0.1616(6) 0.55216(16) 0.072(2) Uani 1 1 d . . . . .
H3 H 0.576170 0.101333 0.543326 0.086 Uiso 1 1 calc R U . . .
C27 C 0.6940(6) 0.5284(6) 0.72445(13) 0.0702(19) Uani 1 1 d . . . . .
C7 C 0.3647(7) 0.4121(7) 0.51243(13) 0.083(2) Uani 1 1 d . . . . .
H7 H 0.378248 0.356798 0.501024 0.099 Uiso 1 1 calc R U . . .
C8 C 0.3074(7) 0.4967(8) 0.50285(14) 0.092(3) Uani 1 1 d . . . . .
H8 H 0.280812 0.498539 0.484941 0.111 Uiso 1 1 calc R U . . .
C28 C 0.7333(7) 0.5225(7) 0.75175(14) 0.085(3) Uani 1 1 d . . . . .
H28 H 0.770038 0.578716 0.759466 0.102 Uiso 1 1 calc R U . . .
C33 C 0.3389(7) 0.7940(6) 0.62717(19) 0.091(3) Uani 1 1 d . . . . .
H33A H 0.314788 0.835706 0.611976 0.137 Uiso 1 1 calc R U . . .
H33B H 0.400073 0.826319 0.636230 0.137 Uiso 1 1 calc R U . . .
H33C H 0.282020 0.787581 0.639534 0.137 Uiso 1 1 calc R U . . .
P2 P 0.5712(2) 0.09315(19) 0.66384(5) 0.0892(7) Uani 1 1 d D U . . .
F10 F 0.648(2) 0.040(2) 0.6832(5) 0.215(8) Uani 0.5 1 d D U P B 1
F7 F 0.6365(15) 0.1970(13) 0.6649(5) 0.161(7) Uani 0.5 1 d D U P B 1
F11 F 0.511(2) 0.1458(15) 0.6869(4) 0.167(7) Uani 0.5 1 d . U P B 1
F9 F 0.4885(9) 0.1545(9) 0.6449(3) 0.108(3) Uani 0.5 1 d D U P B 1
F8 F 0.4962(15) -0.0022(11) 0.6611(5) 0.153(5) Uani 0.5 1 d D U P B 1
F12 F 0.6406(18) 0.0712(14) 0.6389(4) 0.146(5) Uani 0.5 1 d . U P B 1
F10A F 0.597(2) 0.2027(12) 0.6530(5) 0.190(8) Uani 0.5 1 d D U P B 2
F8A F 0.609(2) 0.1310(16) 0.6919(3) 0.157(6) Uani 0.5 1 d D U P B 2
F7A F 0.5299(18) 0.0460(19) 0.6367(3) 0.182(6) Uani 0.5 1 d D U P B 2
F9A F 0.575(2) -0.0169(10) 0.6756(4) 0.161(6) Uani 0.5 1 d D U P B 2
F12A F 0.6836(15) 0.0536(15) 0.6569(5) 0.164(6) Uani 0.5 1 d . U P B 2
F11A F 0.4549(14) 0.112(2) 0.6725(5) 0.198(7) Uani 0.5 1 d . U P B 2
O4 O 0.481(2) 0.9654(17) 0.7254(5) 0.096(7) Uani 0.25 1 d . . P C -1
P1 P 0.04334(19) 0.64182(17) 0.45505(4) 0.0782(6) Uani 1 1 d D U . . .
F6 F 0.012(2) 0.7395(14) 0.4374(4) 0.117(6) Uani 0.5 1 d D U P D 1
F4 F -0.0105(19) 0.5764(13) 0.4322(4) 0.159(7) Uani 0.5 1 d D U P D 1
F1 F 0.1600(12) 0.6453(18) 0.4430(4) 0.144(5) Uani 0.5 1 d D U P D 1
F5 F 0.0913(11) 0.5354(9) 0.4651(3) 0.128(4) Uani 0.5 1 d D U P D 1
F3 F 0.0888(15) 0.6963(12) 0.4798(3) 0.122(5) Uani 0.5 1 d D U P D 1
F2 F -0.0753(14) 0.674(2) 0.4619(5) 0.193(7) Uani 0.5 1 d D U P D 1
F6A F 0.1618(12) 0.6747(16) 0.4589(5) 0.163(7) Uani 0.5 1 d D U P D 2
F4A F 0.0338(13) 0.5789(11) 0.4822(2) 0.135(4) Uani 0.5 1 d D U P D 2
F2A F 0.0511(19) 0.5616(16) 0.4321(5) 0.176(8) Uani 0.5 1 d D U P D 2
F5A F -0.0716(10) 0.6053(12) 0.4574(5) 0.130(5) Uani 0.5 1 d D U P D 2
F3A F 0.040(2) 0.7190(16) 0.4311(4) 0.117(6) Uani 0.5 1 d D U P D 2
F1A F 0.0304(19) 0.7448(11) 0.4737(3) 0.151(6) Uani 0.5 1 d D U P D 2
O3 O 0.478(2) 0.757(2) 0.7407(5) 0.109(8) Uiso 0.25 1 d . . P E -2
H3A H 0.504027 0.815407 0.741161 0.164 Uiso 0.25 1 calc R U P E -2
C34 C 0.438(5) 0.733(5) 0.7127(11) 0.17(2) Uiso 0.25 1 d . . P E -2
H34A H 0.497684 0.716227 0.701882 0.248 Uiso 0.25 1 calc R U P E -2
H34B H 0.400741 0.792135 0.705058 0.248 Uiso 0.25 1 calc R U P E -2
H34C H 0.389621 0.675080 0.712933 0.248 Uiso 0.25 1 calc R U P E -2

loop_
_atom_site_aniso_label
_atom_site_aniso_U_11
_atom_site_aniso_U_22
_atom_site_aniso_U_33
_atom_site_aniso_U_23
_atom_site_aniso_U_13
_atom_site_aniso_U_12
Ru1 0.03418(18) 0.0379(2) 0.03161(17) -0.00224(16) -0.00201(12) 0.00054(16)
N5 0.0336(19) 0.037(2) 0.0390(19) -0.0039(16) -0.0026(15) 0.0017(16)
N4 0.044(2) 0.036(2) 0.0369(19) -0.0031(16) 0.0036(16) -0.0029(17)
N2 0.040(2) 0.046(2) 0.0363(19) 0.0000(17) -0.0031(16) -0.0021(17)
N1 0.0347(19) 0.040(2) 0.043(2) -0.0068(17) 0.0020(16) -0.0015(16)
N3 0.0321(17) 0.033(2) 0.0333(17) -0.0017(14) -0.0037(14) -0.0003(14)
N6 0.039(2) 0.039(2) 0.046(2) 0.0018(18) -0.0044(17) 0.0027(17)
O2 0.091(4) 0.070(3) 0.052(2) 0.016(2) -0.009(2) 0.009(3)
C16 0.040(2) 0.037(3) 0.042(2) -0.005(2) 0.0003(18) -0.001(2)
O1 0.149(6) 0.079(4) 0.059(3) 0.011(3) -0.033(3) -0.057(4)
C21 0.034(2) 0.036(2) 0.039(2) -0.0062(18) 0.0002(17) -0.0033(18)
C15 0.035(2) 0.033(2) 0.037(2) 0.0000(18) -0.0021(17) -0.0002(18)
C26 0.040(2) 0.058(3) 0.039(2) 0.003(2) -0.0090(19) -0.010(2)
C11 0.036(2) 0.035(2) 0.040(2) -0.0020(18) -0.0035(17) -0.0014(18)
C13 0.049(3) 0.040(3) 0.038(2) -0.0005(19) -0.008(2) -0.004(2)
C25 0.033(2) 0.052(3) 0.048(3) -0.004(2) -0.0065(19) -0.003(2)
C12 0.039(2) 0.042(3) 0.045(2) 0.000(2) -0.0087(19) -0.010(2)
C14 0.046(3) 0.044(3) 0.037(2) 0.003(2) -0.0026(19) -0.006(2)
C6 0.054(3) 0.067(4) 0.040(3) -0.006(3) -0.002(2) -0.002(3)
C31 0.058(3) 0.059(4) 0.041(3) 0.002(2) -0.008(2) -0.004(3)
C17 0.043(3) 0.051(3) 0.058(3) -0.004(3) -0.003(2) -0.008(2)
C20 0.058(3) 0.057(3) 0.038(2) -0.002(2) 0.006(2) -0.006(3)
C5 0.042(3) 0.044(3) 0.068(3) -0.003(3) 0.003(2) 0.000(2)
C18 0.043(3) 0.066(4) 0.075(4) -0.009(3) 0.012(3) -0.016(3)
C22 0.048(3) 0.052(3) 0.044(3) 0.000(2) 0.005(2) -0.010(2)
C1 0.055(3) 0.054(3) 0.048(3) -0.012(2) 0.008(2) -0.004(3)
C10 0.056(3) 0.064(4) 0.048(3) 0.002(3) -0.003(2) 0.006(3)
C30 0.057(3) 0.062(4) 0.047(3) 0.009(3) 0.000(2) 0.009(3)
C24 0.036(3) 0.059(4) 0.063(3) -0.007(3) -0.002(2) -0.008(2)
C19 0.058(3) 0.058(4) 0.056(3) -0.001(3) 0.015(3) -0.019(3)
C23 0.049(3) 0.053(3) 0.062(3) -0.006(3) 0.011(3) -0.018(3)
C32 0.051(3) 0.053(4) 0.063(3) -0.006(3) 0.004(3) 0.003(3)
C9 0.072(4) 0.100(6) 0.051(3) 0.011(4) -0.014(3) 0.016(4)
C4 0.055(3) 0.050(4) 0.087(5) 0.002(3) 0.012(3) 0.007(3)
C29 0.077(4) 0.100(6) 0.043(3) 0.007(3) -0.018(3) -0.020(4)
C2 0.069(4) 0.072(5) 0.067(4) -0.029(3) 0.012(3) -0.005(4)
C3 0.074(4) 0.053(4) 0.091(5) -0.021(4) 0.030(4) 0.002(3)
C27 0.081(4) 0.077(5) 0.050(3) 0.004(3) -0.018(3) -0.029(4)
C7 0.098(6) 0.106(6) 0.042(3) -0.024(4) -0.010(3) 0.019(5)
C8 0.106(6) 0.123(7) 0.045(3) -0.010(4) -0.023(4) 0.026(5)
C28 0.110(6) 0.095(6) 0.049(3) 0.007(4) -0.022(4) -0.048(5)
C33 0.083(5) 0.059(5) 0.132(7) -0.032(5) 0.009(5) 0.014(4)
P2 0.1173(18) 0.0750(14) 0.0742(12) -0.0071(10) -0.0088(12) 0.0307(13)
F10 0.253(19) 0.212(18) 0.169(13) 0.047(15) -0.102(13) 0.085(13)
F7 0.116(10) 0.129(10) 0.24(2) -0.028(10) -0.038(10) -0.026(9)
F11 0.24(2) 0.151(13) 0.110(9) -0.038(9) 0.052(11) 0.015(13)
F9 0.083(6) 0.102(8) 0.136(9) 0.021(7) -0.035(6) 0.001(5)
F8 0.182(13) 0.076(7) 0.200(16) 0.018(8) -0.013(11) -0.024(8)
F12 0.163(13) 0.140(11) 0.139(10) 0.015(9) 0.055(10) 0.052(10)
F10A 0.29(2) 0.107(8) 0.170(15) 0.063(10) 0.029(15) 0.058(10)
F8A 0.230(16) 0.141(12) 0.097(7) -0.035(8) -0.044(10) 0.014(13)
F7A 0.188(14) 0.253(17) 0.101(8) -0.054(10) -0.033(9) 0.028(14)
F9A 0.237(18) 0.081(7) 0.166(14) 0.010(8) 0.029(13) 0.020(9)
F12A 0.140(9) 0.138(12) 0.215(17) -0.005(13) 0.034(10) 0.049(9)
F11A 0.116(9) 0.270(19) 0.207(17) -0.074(15) 0.011(9) 0.059(10)
O4 0.14(2) 0.069(14) 0.083(14) -0.027(11) 0.030(14) 0.001(13)
P1 0.0932(14) 0.0683(12) 0.0703(11) 0.0124(9) -0.0240(10) -0.0073(11)
F6 0.145(12) 0.068(7) 0.136(13) 0.016(8) -0.024(9) 0.031(7)
F4 0.201(15) 0.089(8) 0.175(12) -0.013(8) -0.131(12) -0.001(10)
F1 0.110(8) 0.186(14) 0.137(12) -0.039(10) 0.020(8) 0.016(8)
F5 0.122(9) 0.082(6) 0.172(12) 0.005(6) -0.069(8) 0.021(6)
F3 0.171(12) 0.117(10) 0.075(6) -0.033(7) -0.025(7) 0.026(9)
F2 0.123(9) 0.214(19) 0.245(18) 0.045(15) 0.037(9) 0.031(11)
F6A 0.104(8) 0.147(15) 0.23(2) 0.042(13) -0.043(9) -0.027(8)
F4A 0.200(12) 0.096(8) 0.104(7) 0.050(7) -0.027(8) -0.019(9)
F2A 0.204(17) 0.112(10) 0.216(14) -0.076(10) 0.057(14) -0.001(12)
F5A 0.088(6) 0.096(9) 0.207(13) 0.031(10) 0.023(7) 0.007(6)
F3A 0.164(16) 0.120(11) 0.067(6) 0.028(7) -0.008(8) -0.019(10)
F1A 0.250(18) 0.098(8) 0.108(9) -0.019(7) 0.055(11) -0.028(10)

loop_
_atom_type_symbol
_atom_type_description
_atom_type_scat_dispersion_real
_atom_type_scat_dispersion_imag
_atom_type_scat_source
C C 0.0033 0.0016 'International Tables Vol C Tables 4.2.6.8 and 6.1.1.4'
H H 0.0000 0.0000 'International Tables Vol C Tables 4.2.6.8 and 6.1.1.4'
F F 0.0171 0.0103 'International Tables Vol C Tables 4.2.6.8 and 6.1.1.4'
N N 0.0061 0.0033 'International Tables Vol C Tables 4.2.6.8 and 6.1.1.4'
O O 0.0106 0.0060 'International Tables Vol C Tables 4.2.6.8 and 6.1.1.4'
P P 0.1023 0.0942 'International Tables Vol C Tables 4.2.6.8 and 6.1.1.4'
Ru Ru -1.2594 0.8363 'International Tables Vol C Tables 4.2.6.8 and 6.1.1.4'

loop_
_geom_angle_atom_site_label_1
_geom_angle_atom_site_label_2
_geom_angle_atom_site_label_3
_geom_angle
_geom_angle_site_symmetry_1
_geom_angle_site_symmetry_3
_geom_angle_publ_flag
N4 Ru1 N5 158.58(15) . . ?
N4 Ru1 N2 99.33(16) . . ?
N2 Ru1 N5 102.00(15) . . ?
N1 Ru1 N5 91.76(16) . . ?
N1 Ru1 N4 90.24(16) . . ?
N1 Ru1 N2 79.14(17) . . ?
N3 Ru1 N5 78.93(15) . . ?
N3 Ru1 N4 79.67(15) . . ?
N3 Ru1 N2 176.92(16) . . ?
N3 Ru1 N1 97.93(16) . . ?
N3 Ru1 N6 86.99(16) . . ?
N6 Ru1 N5 90.28(16) . . ?
N6 Ru1 N4 89.54(16) . . ?
N6 Ru1 N2 95.92(16) . . ?
N6 Ru1 N1 174.96(16) . . ?
C21 N5 Ru1 113.8(3) . . ?
C25 N5 Ru1 128.6(3) . . ?
C25 N5 C21 117.6(4) . . ?
C16 N4 Ru1 113.3(3) . . ?
C20 N4 Ru1 128.5(4) . . ?
C20 N4 C16 118.2(4) . . ?
C6 N2 Ru1 114.9(4) . . ?
C10 N2 Ru1 126.8(4) . . ?
C10 N2 C6 118.2(5) . . ?
C5 N1 Ru1 125.5(4) . . ?
C5 N1 C1 118.7(5) . . ?
C1 N1 Ru1 115.7(4) . . ?
C15 N3 Ru1 119.2(3) . . ?
C15 N3 C11 122.3(4) . . ?
C11 N3 Ru1 118.2(3) . . ?
C32 N6 Ru1 176.1(5) . . ?
C30 O2 H2 109.5 . . ?
N4 C16 C11 115.1(4) . . ?
N4 C16 C17 121.8(5) . . ?
C17 C16 C11 123.2(5) . . ?
C27 O1 H1 109.5 . . ?
N5 C21 C15 114.4(4) . . ?
N5 C21 C22 121.6(4) . . ?
C22 C21 C15 123.9(4) . . ?
N3 C15 C21 113.4(4) . . ?
N3 C15 C14 119.7(4) . . ?
C14 C15 C21 126.8(4) . . ?
C31 C26 C13 119.5(5) . . ?
C31 C26 C27 119.9(5) . . ?
C27 C26 C13 120.6(5) . . ?
N3 C11 C16 113.5(4) . . ?
N3 C11 C12 119.8(4) . . ?
C12 C11 C16 126.7(4) . . ?
C12 C13 C26 120.6(4) . . ?
C14 C13 C26 120.3(5) . . ?
C14 C13 C12 119.1(4) . . ?
N5 C25 H25 118.7 . . ?
N5 C25 C24 122.6(5) . . ?
C24 C25 H25 118.7 . . ?
C11 C12 C13 119.5(4) . . ?
C11 C12 H12 120.3 . . ?
C13 C12 H12 120.3 . . ?
C15 C14 C13 119.5(5) . . ?
C15 C14 H14 120.3 . . ?
C13 C14 H14 120.3 . . ?
N2 C6 C1 114.6(5) . . ?
N2 C6 C7 120.9(6) . . ?
C7 C6 C1 124.5(6) . . ?
C26 C31 H31 119.6 . . ?
C26 C31 C30 120.8(6) . . ?
C30 C31 H31 119.6 . . ?
C16 C17 H17 120.6 . . ?
C18 C17 C16 118.8(5) . . ?
C18 C17 H17 120.6 . . ?
N4 C20 H20 118.6 . . ?
N4 C20 C19 122.8(5) . . ?
C19 C20 H20 118.6 . . ?
N1 C5 H5 118.6 . . ?
N1 C5 C4 122.8(6) . . ?
C4 C5 H5 118.6 . . ?
C17 C18 H18 120.4 . . ?
C17 C18 C19 119.2(5) . . ?
C19 C18 H18 120.4 . . ?
C21 C22 H22 120.2 . . ?
C21 C22 C23 119.7(5) . . ?
C23 C22 H22 120.2 . . ?
N1 C1 C6 115.6(5) . . ?
N1 C1 C2 119.9(6) . . ?
C2 C1 C6 124.5(6) . . ?
N2 C10 H10 118.8 . . ?
N2 C10 C9 122.4(6) . . ?
C9 C10 H10 118.8 . . ?
O2 C30 C31 121.3(6) . . ?
C29 C30 O2 119.6(5) . . ?
C29 C30 C31 119.2(6) . . ?
C25 C24 H24 120.0 . . ?
C23 C24 C25 120.0(5) . . ?
C23 C24 H24 120.0 . . ?
C20 C19 C18 119.1(5) . . ?
C20 C19 H19 120.4 . . ?
C18 C19 H19 120.4 . . ?
C22 C23 H23 120.8 . . ?
C24 C23 C22 118.5(5) . . ?
C24 C23 H23 120.8 . . ?
N6 C32 C33 177.8(8) . . ?
C10 C9 H9 120.1 . . ?
C8 C9 C10 119.7(7) . . ?
C8 C9 H9 120.1 . . ?
C5 C4 H4 120.3 . . ?
C3 C4 C5 119.4(7) . . ?
C3 C4 H4 120.3 . . ?
C30 C29 H29 119.8 . . ?
C28 C29 C30 120.4(6) . . ?
C28 C29 H29 119.8 . . ?
H5A O5 H5B 104.7 . . ?
C1 C2 H2A 119.9 . . ?
C3 C2 C1 120.1(6) . . ?
C3 C2 H2A 119.9 . . ?
C4 C3 C2 119.0(6) . . ?
C4 C3 H3 120.5 . . ?
C2 C3 H3 120.5 . . ?
O1 C27 C26 119.5(5) . . ?
O1 C27 C28 122.0(6) . . ?
C26 C27 C28 118.5(6) . . ?
C6 C7 H7 120.5 . . ?
C8 C7 C6 119.1(7) . . ?
C8 C7 H7 120.5 . . ?
C9 C8 C7 119.6(6) . . ?
C9 C8 H8 120.2 . . ?
C7 C8 H8 120.2 . . ?
C29 C28 C27 121.3(7) . . ?
C29 C28 H28 119.3 . . ?
C27 C28 H28 119.3 . . ?
C32 C33 H33A 109.5 . . ?
C32 C33 H33B 109.5 . . ?
C32 C33 H33C 109.5 . . ?
H33A C33 H33B 109.5 . . ?
H33A C33 H33C 109.5 . . ?
H33B C33 H33C 109.5 . . ?
F10 P2 F7 93.2(14) . . ?
F10 P2 F11 92.9(14) . . ?
F10 P2 F9 176.3(14) . . ?
F10 P2 F8 93.3(13) . . ?
F10 P2 F12 93.4(13) . . ?
F7 P2 F9 85.0(8) . . ?
F11 P2 F7 82.5(13) . . ?
F11 P2 F9 83.7(11) . . ?
F11 P2 F12 164.4(11) . . ?
F8 P2 F7 173.4(10) . . ?
F8 P2 F11 95.7(12) . . ?
F8 P2 F9 88.5(9) . . ?
F8 P2 F12 98.1(11) . . ?
F12 P2 F7 82.9(13) . . ?
F12 P2 F9 89.5(9) . . ?
F8A P2 F10A 87.7(11) . . ?
F8A P2 F7A 175.0(13) . . ?
F8A P2 F9A 87.1(11) . . ?
F8A P2 F12A 93.7(13) . . ?
F8A P2 F11A 87.2(11) . . ?
F7A P2 F10A 97.4(13) . . ?
F7A P2 F12A 86.9(11) . . ?
F7A P2 F11A 91.3(12) . . ?
F9A P2 F10A 165.9(15) . . ?
F9A P2 F7A 88.1(12) . . ?
F9A P2 F12A 76.3(12) . . ?
F9A P2 F11A 93.1(14) . . ?
F12A P2 F10A 91.0(14) . . ?
F12A P2 F11A 169.3(14) . . ?
F11A P2 F10A 99.8(15) . . ?
F6 P1 F1 88.6(12) . . ?
F6 P1 F2 72.6(13) . . ?
F4 P1 F6 86.9(12) . . ?
F4 P1 F1 96.6(12) . . ?
F4 P1 F5 84.1(8) . . ?
F4 P1 F2 85.5(13) . . ?
F5 P1 F6 163.3(11) . . ?
F5 P1 F1 78.6(11) . . ?
F5 P1 F2 120.5(11) . . ?
F3 P1 F6 98.6(11) . . ?
F3 P1 F4 172.6(13) . . ?
F3 P1 F1 88.6(9) . . ?
F3 P1 F5 91.8(8) . . ?
F3 P1 F2 91.4(12) . . ?
F2 P1 F1 160.9(13) . . ?
F6A P1 F4A 98.4(10) . . ?
F6A P1 F2A 100.6(13) . . ?
F6A P1 F3A 84.6(13) . . ?
F6A P1 F1A 79.9(11) . . ?
F4A P1 F1A 85.7(8) . . ?
F2A P1 F4A 106.9(11) . . ?
F2A P1 F3A 82.5(13) . . ?
F2A P1 F1A 167.1(12) . . ?
F5A P1 F6A 168.4(12) . . ?
F5A P1 F4A 70.5(9) . . ?
F5A P1 F2A 86.5(11) . . ?
F5A P1 F3A 105.6(13) . . ?
F5A P1 F1A 95.3(10) . . ?
F3A P1 F4A 169.3(10) . . ?
F3A P1 F1A 84.7(10) . . ?
C34 O3 H3A 109.5 . . ?
O3 C34 H34A 109.5 . . ?
O3 C34 H34B 109.5 . . ?
O3 C34 H34C 109.5 . . ?
H34A C34 H34B 109.5 . . ?
H34A C34 H34C 109.5 . . ?
H34B C34 H34C 109.5 . . ?

loop_
_geom_bond_atom_site_label_1
_geom_bond_atom_site_label_2
_geom_bond_distance
_geom_bond_site_symmetry_2
_geom_bond_publ_flag
Ru1 N5 2.086(4) . ?
Ru1 N4 2.078(4) . ?
Ru1 N2 2.081(4) . ?
Ru1 N1 2.045(4) . ?
Ru1 N3 1.970(4) . ?
Ru1 N6 2.043(4) . ?
N5 C21 1.370(6) . ?
N5 C25 1.341(6) . ?
N4 C16 1.362(6) . ?
N4 C20 1.337(6) . ?
N2 C6 1.364(7) . ?
N2 C10 1.332(7) . ?
N1 C5 1.327(7) . ?
N1 C1 1.359(7) . ?
N3 C15 1.346(6) . ?
N3 C11 1.352(6) . ?
N6 C32 1.135(7) . ?
O2 H2 0.8200 . ?
O2 C30 1.382(7) . ?
C16 C11 1.475(7) . ?
C16 C17 1.385(7) . ?
O1 H1 0.8200 . ?
O1 C27 1.358(8) . ?
C21 C15 1.477(6) . ?
C21 C22 1.375(7) . ?
C15 C14 1.389(6) . ?
C26 C13 1.487(7) . ?
C26 C31 1.382(8) . ?
C26 C27 1.383(8) . ?
C11 C12 1.383(6) . ?
C13 C12 1.399(7) . ?
C13 C14 1.396(7) . ?
C25 H25 0.9300 . ?
C25 C24 1.377(8) . ?
C12 H12 0.9300 . ?
C14 H14 0.9300 . ?
C6 C1 1.474(9) . ?
C6 C7 1.396(8) . ?
C31 H31 0.9300 . ?
C31 C30 1.398(7) . ?
C17 H17 0.9300 . ?
C17 C18 1.382(8) . ?
C20 H20 0.9300 . ?
C20 C19 1.370(8) . ?
C5 H5 0.9300 . ?
C5 C4 1.381(8) . ?
C18 H18 0.9300 . ?
C18 C19 1.383(9) . ?
C22 H22 0.9300 . ?
C22 C23 1.388(7) . ?
C1 C2 1.395(8) . ?
C10 H10 0.9300 . ?
C10 C9 1.385(8) . ?
C30 C29 1.380(10) . ?
C24 H24 0.9300 . ?
C24 C23 1.363(8) . ?
C19 H19 0.9300 . ?
C23 H23 0.9300 . ?
C32 C33 1.453(9) . ?
C9 H9 0.9300 . ?
C9 C8 1.343(11) . ?
C4 H4 0.9300 . ?
C4 C3 1.353(10) . ?
C29 H29 0.9300 . ?
C29 C28 1.353(10) . ?
O5 H5A 0.8489 . ?
O5 H5B 0.8496 . ?
C2 H2A 0.9300 . ?
C2 C3 1.372(10) . ?
C3 H3 0.9300 . ?
C27 C28 1.415(9) . ?
C7 H7 0.9300 . ?
C7 C8 1.376(11) . ?
C8 H8 0.9300 . ?
C28 H28 0.9300 . ?
C33 H33A 0.9600 . ?
C33 H33B 0.9600 . ?
C33 H33C 0.9600 . ?
P2 F10 1.489(12) . ?
P2 F7 1.567(13) . ?
P2 F11 1.552(16) . ?
P2 F9 1.573(9) . ?
P2 F8 1.546(12) . ?
P2 F12 1.564(15) . ?
P2 F10A 1.551(13) . ?
P2 F8A 1.522(11) . ?
P2 F7A 1.539(12) . ?
P2 F9A 1.534(12) . ?
P2 F12A 1.543(16) . ?
P2 F11A 1.547(17) . ?
P1 F6 1.572(14) . ?
P1 F4 1.538(12) . ?
P1 F1 1.595(14) . ?
P1 F5 1.568(10) . ?
P1 F3 1.497(11) . ?
P1 F2 1.585(15) . ?
P1 F6A 1.537(13) . ?
P1 F4A 1.578(10) . ?
P1 F2A 1.543(14) . ?
P1 F5A 1.516(12) . ?
P1 F3A 1.547(14) . ?
P1 F1A 1.630(13) . ?
O3 H3A 0.8200 . ?
O3 C34 1.48(5) . ?
C34 H34A 0.9600 . ?
C34 H34B 0.9600 . ?
C34 H34C 0.9600 . ?

loop_
_geom_torsion_atom_site_label_1
_geom_torsion_atom_site_label_2
_geom_torsion_atom_site_label_3
_geom_torsion_atom_site_label_4
_geom_torsion
_geom_torsion_site_symmetry_1
_geom_torsion_site_symmetry_2
_geom_torsion_site_symmetry_3
_geom_torsion_site_symmetry_4
_geom_torsion_publ_flag
Ru1 N5 C21 C15 2.9(5) . . . . ?
Ru1 N5 C21 C22 -177.0(4) . . . . ?
Ru1 N5 C25 C24 178.1(4) . . . . ?
Ru1 N4 C16 C11 -3.8(5) . . . . ?
Ru1 N4 C16 C17 175.4(4) . . . . ?
Ru1 N4 C20 C19 -176.5(4) . . . . ?
Ru1 N2 C6 C1 -1.5(6) . . . . ?
Ru1 N2 C6 C7 -179.3(5) . . . . ?
Ru1 N2 C10 C9 179.4(5) . . . . ?
Ru1 N1 C5 C4 178.7(4) . . . . ?
Ru1 N1 C1 C6 -0.4(6) . . . . ?
Ru1 N1 C1 C2 -179.0(5) . . . . ?
Ru1 N3 C15 C21 5.7(5) . . . . ?
Ru1 N3 C15 C14 -171.8(4) . . . . ?
Ru1 N3 C11 C16 -5.8(5) . . . . ?
Ru1 N3 C11 C12 172.2(4) . . . . ?
N5 C21 C15 N3 -5.4(6) . . . . ?
N5 C21 C15 C14 171.8(5) . . . . ?
N5 C21 C22 C23 -1.4(8) . . . . ?
N5 C25 C24 C23 -1.3(9) . . . . ?
N4 C16 C11 N3 6.2(6) . . . . ?
N4 C16 C11 C12 -171.6(5) . . . . ?
N4 C16 C17 C18 1.1(8) . . . . ?
N4 C20 C19 C18 2.0(10) . . . . ?
N2 C6 C1 N1 1.2(8) . . . . ?
N2 C6 C1 C2 179.8(6) . . . . ?
N2 C6 C7 C8 -0.2(12) . . . . ?
N2 C10 C9 C8 -0.3(12) . . . . ?
N1 C5 C4 C3 1.4(9) . . . . ?
N1 C1 C2 C3 -0.8(10) . . . . ?
N3 C15 C14 C13 -0.8(7) . . . . ?
N3 C11 C12 C13 0.1(8) . . . . ?
O2 C30 C29 C28 179.4(7) . . . . ?
C16 N4 C20 C19 0.8(8) . . . . ?
C16 C11 C12 C13 177.8(5) . . . . ?
C16 C17 C18 C19 1.7(9) . . . . ?
O1 C27 C28 C29 176.6(9) . . . . ?
C21 N5 C25 C24 -0.2(8) . . . . ?
C21 C15 C14 C13 -177.9(5) . . . . ?
C21 C22 C23 C24 -0.1(9) . . . . ?
C15 N3 C11 C16 179.7(4) . . . . ?
C15 N3 C11 C12 -2.3(7) . . . . ?
C15 C21 C22 C23 178.7(5) . . . . ?
C26 C13 C12 C11 -179.4(5) . . . . ?
C26 C13 C14 C15 179.7(5) . . . . ?
C26 C31 C30 O2 -179.2(6) . . . . ?
C26 C31 C30 C29 1.0(10) . . . . ?
C26 C27 C28 C29 -1.0(13) . . . . ?
C11 N3 C15 C21 -179.9(4) . . . . ?
C11 N3 C15 C14 2.7(7) . . . . ?
C11 C16 C17 C18 -179.8(5) . . . . ?
C13 C26 C31 C30 -179.0(5) . . . . ?
C13 C26 C27 O1 1.3(11) . . . . ?
C13 C26 C27 C28 179.0(7) . . . . ?
C25 N5 C21 C15 -178.6(4) . . . . ?
C25 N5 C21 C22 1.5(7) . . . . ?
C25 C24 C23 C22 1.4(9) . . . . ?
C12 C13 C14 C15 -1.4(8) . . . . ?
C14 C13 C12 C11 1.7(8) . . . . ?
C6 N2 C10 C9 1.1(9) . . . . ?
C6 C1 C2 C3 -179.3(6) . . . . ?
C6 C7 C8 C9 1.1(14) . . . . ?
C31 C26 C13 C12 -138.4(6) . . . . ?
C31 C26 C13 C14 40.5(8) . . . . ?
C31 C26 C27 O1 -176.5(7) . . . . ?
C31 C26 C27 C28 1.2(11) . . . . ?
C31 C30 C29 C28 -0.8(11) . . . . ?
C17 C16 C11 N3 -172.9(5) . . . . ?
C17 C16 C11 C12 9.3(8) . . . . ?
C17 C18 C19 C20 -3.2(10) . . . . ?
C20 N4 C16 C11 178.5(5) . . . . ?
C20 N4 C16 C17 -2.4(7) . . . . ?
C5 N1 C1 C6 -179.6(5) . . . . ?
C5 N1 C1 C2 1.8(8) . . . . ?
C5 C4 C3 C2 -0.4(10) . . . . ?
C22 C21 C15 N3 174.4(5) . . . . ?
C22 C21 C15 C14 -8.3(8) . . . . ?
C1 N1 C5 C4 -2.1(8) . . . . ?
C1 C6 C7 C8 -177.9(8) . . . . ?
C1 C2 C3 C4 0.1(11) . . . . ?
C10 N2 C6 C1 177.1(5) . . . . ?
C10 N2 C6 C7 -0.8(9) . . . . ?
C10 C9 C8 C7 -0.8(14) . . . . ?
C30 C29 C28 C27 0.8(14) . . . . ?
C27 C26 C13 C12 43.7(8) . . . . ?
C27 C26 C13 C14 -137.3(6) . . . . ?
C27 C26 C31 C30 -1.2(9) . . . . ?
C7 C6 C1 N1 179.0(6) . . . . ?
C7 C6 C1 C2 -2.5(11) . . . . ?
